data_7205802
loop_
_publ_author_name
'Brelot, Lydia'
'Cao, Xiao-yu'
'Harrowfield, Jack'
'Lehn, Jean-Marie'
'Rissanen, Kari'
'Russo, Luca'

_publ_section_title
;
 A new hydrogen bonding motif involved in self-recognition in the solid
 state by functionalised macrocycles
;
_journal_issue 7
_journal_name_full CrystEngComm
_journal_page_first 2346
_journal_paper_doi 10.1039/c0ce00814a
_journal_volume 13
_journal_year 2011
_chemical_formula_moiety 'C17 H26 N2 O7, 2(C H Cl3)'
_chemical_formula_sum 'C19 H28 Cl6 N2 O7'
_chemical_formula_weight 609.13
_chemical_name_systematic
;
?
;
_space_group_IT_number 2
_symmetry_cell_setting triclinic
_symmetry_space_group_name_Hall '-P 1'
_symmetry_space_group_name_H-M 'P -1'
_atom_sites_solution_hydrogens geom
_atom_sites_solution_primary direct
_atom_sites_solution_secondary difmap
_audit_creation_method SHELXL-97
_cell_angle_alpha 98.432(3)
_cell_angle_beta 94.188(3)
_cell_angle_gamma 116.888(3)
_cell_formula_units_Z 2
_cell_length_a 10.1087(6)
_cell_length_b 10.8879(4)
_cell_length_c 14.3670(10)
_cell_measurement_reflns_used 10317
_cell_measurement_temperature 173(2)
_cell_measurement_theta_max 27.485
_cell_measurement_theta_min 0.998
_cell_volume 1377.57(14)
_computing_cell_refinement 'Denzo (Nonius B.V., 1998)'
_computing_data_collection 'Collect (Nonius B.V., 1998)'
_computing_data_reduction 'Denzo (Nonius B.V., 1998)'
_computing_molecular_graphics 'PLATON 98 (Spek, 1998)'
_computing_publication_material 'SHELXL-97 (Sheldrick, 1997)'
_computing_structure_refinement 'SHELXL-97 (Sheldrick, 1997)'
_computing_structure_solution 'SHELXS-97 (Sheldrick, 1997)'
_diffrn_ambient_temperature 173(2)
_diffrn_measured_fraction_theta_full 0.990
_diffrn_measured_fraction_theta_max 0.990
_diffrn_measurement_device_type KappaCCD
_diffrn_measurement_method 'phi and omega scans'
_diffrn_radiation_monochromator graphite
_diffrn_radiation_source 'fine-focus sealed tube'
_diffrn_radiation_type MoK\a
_diffrn_radiation_wavelength 0.71073
_diffrn_reflns_av_R_equivalents 0.0554
_diffrn_reflns_av_sigmaI/netI 0.0724
_diffrn_reflns_limit_h_max 13
_diffrn_reflns_limit_h_min -13
_diffrn_reflns_limit_k_max 14
_diffrn_reflns_limit_k_min -13
_diffrn_reflns_limit_l_max 16
_diffrn_reflns_limit_l_min -18
_diffrn_reflns_number 14265
_diffrn_reflns_theta_full 27.53
_diffrn_reflns_theta_max 27.53
_diffrn_reflns_theta_min 1.45
_exptl_absorpt_coefficient_mu 0.664
_exptl_absorpt_correction_type none
_exptl_crystal_colour colorless
_exptl_crystal_density_diffrn 1.469
_exptl_crystal_density_method 'not measured'
_exptl_crystal_description prism
_exptl_crystal_F_000 628
_exptl_crystal_size_max 0.35
_exptl_crystal_size_mid 0.30
_exptl_crystal_size_min 0.25
_refine_diff_density_max 0.575
_refine_diff_density_min -0.668
_refine_diff_density_rms 0.098
_refine_ls_extinction_method none
_refine_ls_goodness_of_fit_ref 1.041
_refine_ls_hydrogen_treatment mixed
_refine_ls_matrix_type full
_refine_ls_number_parameters 319
_refine_ls_number_reflns 6290
_refine_ls_number_restraints 0
_refine_ls_restrained_S_all 1.041
_refine_ls_R_factor_all 0.1152
_refine_ls_R_factor_gt 0.0605
_refine_ls_shift/su_max 0.000
_refine_ls_shift/su_mean 0.000
_refine_ls_structure_factor_coef Fsqd
_refine_ls_weighting_details 'calc w=1/[\s^2^(Fo^2^)+(0.1174P)^2^+0.0000P] where P=(Fo^2^+2Fc^2^)/3'
_refine_ls_weighting_scheme calc
_refine_ls_wR_factor_gt 0.1637
_refine_ls_wR_factor_ref 0.2061
_reflns_number_gt 3729
_reflns_number_total 6290
_reflns_threshold_expression I>2sigma(I)
_cod_data_source_file c0ce00814a.txt
_cod_data_source_block cao3
_cod_depositor_comments
;
The following automatic conversions were performed:
'_symmetry_cell_setting' value 'Triclinic' changed to 'triclinic'
according to '/home/saulius/struct/CIF-dictionaries/cif_core.dic'
dictionary named 'cif_core.dic' version 2.4.1 from 2010-06-29.

Automatic conversion script
Id: cif_fix_enum 1555 2011-01-17 13:19:09Z saulius 
;
_cod_original_cell_volume 1377.56(14)
_cod_database_code 7205802

loop_
_symmetry_equiv_pos_as_xyz
'x, y, z'
'-x, -y, -z'

loop_
_atom_site_label
_atom_site_type_symbol
_atom_site_fract_x
_atom_site_fract_y
_atom_site_fract_z
_atom_site_U_iso_or_equiv
_atom_site_adp_type
_atom_site_occupancy
_atom_site_symmetry_multiplicity
_atom_site_calc_flag
_atom_site_refinement_flags
_atom_site_disorder_assembly
_atom_site_disorder_group
C1 C 0.0081(3) 0.3566(3) 1.1073(2) 0.0302(7) Uani 1 1 d . . .
H1A H 0.0979 0.4354 1.1486 0.036 Uiso 1 1 calc R . .
H1B H -0.0242 0.2733 1.1372 0.036 Uiso 1 1 calc R . .
C2 C -0.1162(3) 0.3954(3) 1.0955(2) 0.0295(7) Uani 1 1 d . . .
H2A H -0.1364 0.4268 1.1587 0.035 Uiso 1 1 calc R . .
H2B H -0.0876 0.4730 1.0602 0.035 Uiso 1 1 calc R . .
C3 C -0.3850(3) 0.2757(3) 1.0513(3) 0.0341(7) Uani 1 1 d . . .
H3A H -0.3878 0.3053 1.1194 0.041 Uiso 1 1 calc R . .
H3B H -0.4681 0.1789 1.0290 0.041 Uiso 1 1 calc R . .
C4 C -0.4125(3) 0.3714(3) 0.9958(2) 0.0336(7) Uani 1 1 d . . .
H4A H -0.5082 0.3707 1.0072 0.040 Uiso 1 1 calc R . .
H4B H -0.3304 0.4689 1.0171 0.040 Uiso 1 1 calc R . .
C5 C -0.4553(4) 0.4041(3) 0.8397(3) 0.0337(7) Uani 1 1 d . . .
H5A H -0.3827 0.5052 0.8602 0.040 Uiso 1 1 calc R . .
H5B H -0.5571 0.3920 0.8460 0.040 Uiso 1 1 calc R . .
C6 C -0.4495(3) 0.3531(3) 0.7380(3) 0.0378(8) Uani 1 1 d . . .
H6A H -0.5139 0.2501 0.7197 0.045 Uiso 1 1 calc R . .
H6B H -0.4874 0.3981 0.6956 0.045 Uiso 1 1 calc R . .
C7 C -0.2865(4) 0.3308(4) 0.6354(3) 0.0412(8) Uani 1 1 d . . .
H7A H -0.3221 0.3698 0.5870 0.049 Uiso 1 1 calc R . .
H7B H -0.3488 0.2273 0.6208 0.049 Uiso 1 1 calc R . .
C8 C -0.1236(4) 0.3688(3) 0.6325(3) 0.0386(8) Uani 1 1 d . . .
H8A H -0.1089 0.3454 0.5661 0.046 Uiso 1 1 calc R . .
H8B H -0.0594 0.4709 0.6568 0.046 Uiso 1 1 calc R . .
C9 C 0.0620(4) 0.3072(3) 0.6853(2) 0.0346(7) Uani 1 1 d . . .
H9A H 0.1376 0.4066 0.7099 0.042 Uiso 1 1 calc R . .
H9B H 0.0717 0.2808 0.6182 0.042 Uiso 1 1 calc R . .
C10 C 0.0897(4) 0.2153(3) 0.7435(2) 0.0336(7) Uani 1 1 d . . .
H10A H 0.0095 0.1169 0.7226 0.040 Uiso 1 1 calc R . .
H10B H 0.1872 0.2180 0.7349 0.040 Uiso 1 1 calc R . .
C11 C 0.1297(3) 0.2033(3) 0.9071(2) 0.0248(6) Uani 1 1 d . . .
C12 C 0.1860(3) 0.1091(3) 0.8878(2) 0.0273(7) Uani 1 1 d . . .
H12 H 0.1970 0.0809 0.8243 0.033 Uiso 1 1 calc R . .
C13 C 0.2266(3) 0.0556(3) 0.9605(2) 0.0274(7) Uani 1 1 d . . .
H13 H 0.2627 -0.0107 0.9462 0.033 Uiso 1 1 calc R . .
C14 C 0.2149(3) 0.0983(3) 1.0533(2) 0.0257(7) Uani 1 1 d . . .
C15 C 0.1582(3) 0.1930(3) 1.0737(2) 0.0249(6) Uani 1 1 d . . .
H15 H 0.1524 0.2245 1.1378 0.030 Uiso 1 1 calc R . .
C16 C 0.1103(3) 0.2412(3) 1.0012(2) 0.0239(6) Uani 1 1 d . . .
C17 C 0.2633(3) 0.0526(3) 1.1371(2) 0.0273(7) Uani 1 1 d . . .
C18 C 0.4094(4) 0.8509(3) 0.6763(2) 0.0349(7) Uani 1 1 d . . .
H18 H 0.5180 0.9013 0.7050 0.042 Uiso 1 1 calc R . .
C19 C 0.7880(4) 0.7908(4) 0.5948(3) 0.0474(9) Uani 1 1 d . . .
H19 H 0.7420 0.8014 0.6528 0.057 Uiso 1 1 calc R . .
N1 N 0.2687(3) -0.0687(3) 1.1185(2) 0.0311(6) Uani 1 1 d . . .
N2 N 0.3135(4) -0.1199(3) 1.1929(2) 0.0341(7) Uani 1 1 d . . .
O1 O 0.0431(2) 0.3258(2) 1.01396(16) 0.0289(5) Uani 1 1 d . . .
O2 O -0.2464(2) 0.27348(19) 1.04380(16) 0.0292(5) Uani 1 1 d . . .
O3 O -0.4191(2) 0.3252(2) 0.89764(17) 0.0348(5) Uani 1 1 d . . .
O4 O -0.2998(2) 0.3875(2) 0.72844(16) 0.0363(5) Uani 1 1 d . . .
O5 O -0.0837(2) 0.2916(2) 0.69019(17) 0.0383(6) Uani 1 1 d . . .
O6 O 0.0912(2) 0.2656(2) 0.84143(16) 0.0313(5) Uani 1 1 d . . .
O7 O 0.2949(3) 0.1230(3) 1.21836(18) 0.0485(7) Uani 1 1 d . . .
Cl1 Cl 0.35769(15) 0.67343(10) 0.63359(9) 0.0720(4) Uani 1 1 d . . .
Cl2 Cl 0.30305(12) 0.86556(11) 0.76406(8) 0.0588(3) Uani 1 1 d . . .
Cl3 Cl 0.38262(12) 0.92790(10) 0.58265(7) 0.0592(3) Uani 1 1 d . . .
Cl4 Cl 0.67560(13) 0.62508(11) 0.52526(11) 0.0834(4) Uani 1 1 d . . .
Cl5 Cl 0.96840(13) 0.81537(13) 0.63038(11) 0.0832(4) Uani 1 1 d . . .
Cl6 Cl 0.79695(18) 0.91783(14) 0.52970(13) 0.1015(5) Uani 1 1 d . . .
H2N H 0.345(4) -0.180(4) 1.166(3) 0.052(11) Uiso 1 1 d . . .
H3N H 0.250(4) -0.159(4) 1.215(3) 0.044(13) Uiso 1 1 d . . .
H1N H 0.239(4) -0.113(4) 1.074(3) 0.034(11) Uiso 1 1 d . . .

loop_
_atom_site_aniso_label
_atom_site_aniso_U_11
_atom_site_aniso_U_22
_atom_site_aniso_U_33
_atom_site_aniso_U_23
_atom_site_aniso_U_13
_atom_site_aniso_U_12
C1 0.0327(16) 0.0330(15) 0.0236(18) -0.0018(13) 0.0033(13) 0.0167(13)
C2 0.0316(15) 0.0267(14) 0.0292(18) 0.0001(13) 0.0036(14) 0.0146(12)
C3 0.0278(16) 0.0429(17) 0.033(2) 0.0079(15) 0.0057(14) 0.0177(14)
C4 0.0331(16) 0.0380(16) 0.034(2) 0.0043(14) 0.0061(14) 0.0210(14)
C5 0.0315(16) 0.0363(16) 0.036(2) 0.0064(14) 0.0008(14) 0.0187(13)
C6 0.0346(17) 0.0415(17) 0.035(2) 0.0067(15) -0.0033(15) 0.0177(14)
C7 0.049(2) 0.054(2) 0.0249(19) 0.0055(16) 0.0011(16) 0.0299(17)
C8 0.0496(19) 0.0446(18) 0.028(2) 0.0122(15) 0.0049(16) 0.0263(16)
C9 0.0418(18) 0.0416(17) 0.0262(19) 0.0095(14) 0.0093(15) 0.0232(15)
C10 0.0401(17) 0.0388(16) 0.0270(19) 0.0053(14) 0.0054(14) 0.0230(14)
C11 0.0230(14) 0.0239(14) 0.0254(17) 0.0061(12) 0.0034(12) 0.0089(11)
C12 0.0314(15) 0.0283(14) 0.0222(17) 0.0011(12) 0.0042(13) 0.0151(12)
C13 0.0279(15) 0.0241(14) 0.0309(19) 0.0035(13) 0.0035(13) 0.0135(12)
C14 0.0217(14) 0.0234(14) 0.0284(18) 0.0029(12) 0.0000(12) 0.0088(11)
C15 0.0238(14) 0.0253(13) 0.0220(17) -0.0003(12) 0.0023(12) 0.0103(11)
C16 0.0228(14) 0.0190(13) 0.0298(18) 0.0035(12) 0.0055(12) 0.0097(11)
C17 0.0271(15) 0.0296(15) 0.0259(18) 0.0027(13) 0.0037(13) 0.0148(12)
C18 0.0395(17) 0.0395(17) 0.0279(19) 0.0058(14) 0.0046(14) 0.0207(14)
C19 0.051(2) 0.048(2) 0.044(2) -0.0014(17) 0.0036(18) 0.0269(17)
N1 0.0387(15) 0.0281(14) 0.0250(17) 0.0020(13) -0.0041(13) 0.0166(12)
N2 0.0404(17) 0.0357(15) 0.0328(18) 0.0116(13) 0.0055(14) 0.0222(14)
O1 0.0353(11) 0.0319(11) 0.0276(13) 0.0079(9) 0.0078(9) 0.0216(9)
O2 0.0257(10) 0.0320(10) 0.0301(13) 0.0005(9) 0.0008(9) 0.0159(8)
O3 0.0429(12) 0.0361(11) 0.0314(14) 0.0056(10) 0.0029(10) 0.0243(10)
O4 0.0354(12) 0.0443(12) 0.0268(13) 0.0010(10) 0.0007(10) 0.0190(10)
O5 0.0396(12) 0.0485(13) 0.0364(15) 0.0201(11) 0.0105(11) 0.0250(10)
O6 0.0442(12) 0.0332(11) 0.0242(12) 0.0078(9) 0.0066(10) 0.0237(10)
O7 0.0776(17) 0.0563(14) 0.0273(15) -0.0048(12) -0.0042(13) 0.0506(13)
Cl1 0.1089(9) 0.0456(6) 0.0616(8) 0.0017(5) 0.0109(7) 0.0393(6)
Cl2 0.0704(7) 0.0810(7) 0.0448(6) 0.0195(5) 0.0279(5) 0.0475(6)
Cl3 0.0769(7) 0.0528(6) 0.0345(6) 0.0176(4) 0.0015(5) 0.0174(5)
Cl4 0.0716(8) 0.0548(6) 0.0925(11) -0.0121(6) 0.0097(7) 0.0113(5)
Cl5 0.0638(7) 0.0905(8) 0.0923(11) -0.0089(7) -0.0142(7) 0.0454(6)
Cl6 0.1199(12) 0.0773(8) 0.1099(14) 0.0353(8) -0.0061(10) 0.0472(8)

loop_
_atom_type_symbol
_atom_type_description
_atom_type_scat_dispersion_real
_atom_type_scat_dispersion_imag
_atom_type_scat_source
C C 0.0033 0.0016 'International Tables Vol C Tables 4.2.6.8 and 6.1.1.4'
H H 0.0000 0.0000 'International Tables Vol C Tables 4.2.6.8 and 6.1.1.4'
N N 0.0061 0.0033 'International Tables Vol C Tables 4.2.6.8 and 6.1.1.4'
O O 0.0106 0.0060 'International Tables Vol C Tables 4.2.6.8 and 6.1.1.4'
Cl Cl 0.1484 0.1585 'International Tables Vol C Tables 4.2.6.8 and 6.1.1.4'

loop_
_geom_angle_atom_site_label_1
_geom_angle_atom_site_label_2
_geom_angle_atom_site_label_3
_geom_angle
_geom_angle_site_symmetry_1
_geom_angle_site_symmetry_3
_geom_angle_publ_flag
O1 C1 C2 107.8(3) . . ?
O1 C1 H1A 110.2 . . ?
C2 C1 H1A 110.2 . . ?
O1 C1 H1B 110.2 . . ?
C2 C1 H1B 110.2 . . ?
H1A C1 H1B 108.5 . . ?
O2 C2 C1 107.5(2) . . ?
O2 C2 H2A 110.2 . . ?
C1 C2 H2A 110.2 . . ?
O2 C2 H2B 110.2 . . ?
C1 C2 H2B 110.2 . . ?
H2A C2 H2B 108.5 . . ?
O2 C3 C4 114.7(3) . . ?
O2 C3 H3A 108.6 . . ?
C4 C3 H3A 108.6 . . ?
O2 C3 H3B 108.6 . . ?
C4 C3 H3B 108.6 . . ?
H3A C3 H3B 107.6 . . ?
O3 C4 C3 109.5(2) . . ?
O3 C4 H4A 109.8 . . ?
C3 C4 H4A 109.8 . . ?
O3 C4 H4B 109.8 . . ?
C3 C4 H4B 109.8 . . ?
H4A C4 H4B 108.2 . . ?
O3 C5 C6 108.8(3) . . ?
O3 C5 H5A 109.9 . . ?
C6 C5 H5A 109.9 . . ?
O3 C5 H5B 109.9 . . ?
C6 C5 H5B 109.9 . . ?
H5A C5 H5B 108.3 . . ?
O4 C6 C5 108.9(3) . . ?
O4 C6 H6A 109.9 . . ?
C5 C6 H6A 109.9 . . ?
O4 C6 H6B 109.9 . . ?
C5 C6 H6B 109.9 . . ?
H6A C6 H6B 108.3 . . ?
O4 C7 C8 108.8(3) . . ?
O4 C7 H7A 109.9 . . ?
C8 C7 H7A 109.9 . . ?
O4 C7 H7B 109.9 . . ?
C8 C7 H7B 109.9 . . ?
H7A C7 H7B 108.3 . . ?
O5 C8 C7 108.4(3) . . ?
O5 C8 H8A 110.0 . . ?
C7 C8 H8A 110.0 . . ?
O5 C8 H8B 110.0 . . ?
C7 C8 H8B 110.0 . . ?
H8A C8 H8B 108.4 . . ?
O5 C9 C10 109.6(3) . . ?
O5 C9 H9A 109.7 . . ?
C10 C9 H9A 109.7 . . ?
O5 C9 H9B 109.7 . . ?
C10 C9 H9B 109.7 . . ?
H9A C9 H9B 108.2 . . ?
O6 C10 C9 108.5(2) . . ?
O6 C10 H10A 110.0 . . ?
C9 C10 H10A 110.0 . . ?
O6 C10 H10B 110.0 . . ?
C9 C10 H10B 110.0 . . ?
H10A C10 H10B 108.4 . . ?
O6 C11 C12 125.2(3) . . ?
O6 C11 C16 115.8(2) . . ?
C12 C11 C16 119.0(3) . . ?
C11 C12 C13 120.6(3) . . ?
C11 C12 H12 119.7 . . ?
C13 C12 H12 119.7 . . ?
C14 C13 C12 120.3(3) . . ?
C14 C13 H13 119.8 . . ?
C12 C13 H13 119.8 . . ?
C13 C14 C15 119.6(3) . . ?
C13 C14 C17 124.3(3) . . ?
C15 C14 C17 116.0(3) . . ?
C16 C15 C14 120.4(3) . . ?
C16 C15 H15 119.8 . . ?
C14 C15 H15 119.8 . . ?
O1 C16 C15 124.2(3) . . ?
O1 C16 C11 115.9(3) . . ?
C15 C16 C11 119.8(2) . . ?
O7 C17 N1 122.2(3) . . ?
O7 C17 C14 121.5(3) . . ?
N1 C17 C14 116.3(3) . . ?
Cl2 C18 Cl3 109.99(18) . . ?
Cl2 C18 Cl1 110.04(18) . . ?
Cl3 C18 Cl1 110.18(19) . . ?
Cl2 C18 H18 108.9 . . ?
Cl3 C18 H18 108.9 . . ?
Cl1 C18 H18 108.9 . . ?
Cl4 C19 Cl5 111.1(2) . . ?
Cl4 C19 Cl6 109.2(2) . . ?
Cl5 C19 Cl6 109.9(2) . . ?
Cl4 C19 H19 108.9 . . ?
Cl5 C19 H19 108.9 . . ?
Cl6 C19 H19 108.9 . . ?
C17 N1 N2 120.3(3) . . ?
C17 N1 H1N 121(3) . . ?
N2 N1 H1N 118(3) . . ?
N1 N2 H2N 107(3) . . ?
N1 N2 H3N 110(3) . . ?
H2N N2 H3N 108(4) . . ?
C16 O1 C1 117.9(2) . . ?
C3 O2 C2 115.2(2) . . ?
C4 O3 C5 113.0(2) . . ?
C6 O4 C7 112.4(2) . . ?
C9 O5 C8 113.7(2) . . ?
C11 O6 C10 117.2(2) . . ?

loop_
_geom_bond_atom_site_label_1
_geom_bond_atom_site_label_2
_geom_bond_distance
_geom_bond_site_symmetry_2
_geom_bond_publ_flag
C1 O1 1.442(4) . ?
C1 C2 1.503(4) . ?
C1 H1A 0.9900 . ?
C1 H1B 0.9900 . ?
C2 O2 1.427(3) . ?
C2 H2A 0.9900 . ?
C2 H2B 0.9900 . ?
C3 O2 1.424(3) . ?
C3 C4 1.508(5) . ?
C3 H3A 0.9900 . ?
C3 H3B 0.9900 . ?
C4 O3 1.412(4) . ?
C4 H4A 0.9900 . ?
C4 H4B 0.9900 . ?
C5 O3 1.419(4) . ?
C5 C6 1.499(5) . ?
C5 H5A 0.9900 . ?
C5 H5B 0.9900 . ?
C6 O4 1.408(4) . ?
C6 H6A 0.9900 . ?
C6 H6B 0.9900 . ?
C7 O4 1.431(4) . ?
C7 C8 1.510(5) . ?
C7 H7A 0.9900 . ?
C7 H7B 0.9900 . ?
C8 O5 1.420(4) . ?
C8 H8A 0.9900 . ?
C8 H8B 0.9900 . ?
C9 O5 1.413(4) . ?
C9 C10 1.497(4) . ?
C9 H9A 0.9900 . ?
C9 H9B 0.9900 . ?
C10 O6 1.430(4) . ?
C10 H10A 0.9900 . ?
C10 H10B 0.9900 . ?
C11 O6 1.369(4) . ?
C11 C12 1.385(4) . ?
C11 C16 1.410(4) . ?
C12 C13 1.390(4) . ?
C12 H12 0.9500 . ?
C13 C14 1.377(4) . ?
C13 H13 0.9500 . ?
C14 C15 1.397(4) . ?
C14 C17 1.499(4) . ?
C15 C16 1.382(4) . ?
C15 H15 0.9500 . ?
C16 O1 1.370(3) . ?
C17 O7 1.231(4) . ?
C17 N1 1.335(4) . ?
C18 Cl2 1.750(3) . ?
C18 Cl3 1.752(3) . ?
C18 Cl1 1.754(3) . ?
C18 H18 1.0000 . ?
C19 Cl4 1.731(4) . ?
C19 Cl5 1.744(4) . ?
C19 Cl6 1.753(4) . ?
C19 H19 1.0000 . ?
N1 N2 1.411(4) . ?
N1 H1N 0.70(4) . ?
N2 H2N 0.91(4) . ?
N2 H3N 0.72(4) . ?

loop_
_geom_hbond_atom_site_label_D
_geom_hbond_atom_site_label_H
_geom_hbond_atom_site_label_A
_geom_hbond_distance_DH
_geom_hbond_distance_HA
_geom_hbond_distance_DA
_geom_hbond_angle_DHA
_geom_hbond_site_symmetry_A
N2 H2N O3 0.91(4) 2.15(4) 3.056(4) 179(4) 2_557
N2 H3N O5 0.72(4) 2.34(4) 3.045(4) 167(4) 2_557
N1 H1N O2 0.70(4) 2.28(4) 2.899(4) 150(4) 2_557

loop_
_geom_torsion_atom_site_label_1
_geom_torsion_atom_site_label_2
_geom_torsion_atom_site_label_3
_geom_torsion_atom_site_label_4
_geom_torsion
_geom_torsion_site_symmetry_1
_geom_torsion_site_symmetry_2
_geom_torsion_site_symmetry_3
_geom_torsion_site_symmetry_4
_geom_torsion_publ_flag
O1 C1 C2 O2 65.7(3) . . . . ?
O2 C3 C4 O3 62.2(3) . . . . ?
O3 C5 C6 O4 -67.0(3) . . . . ?
O4 C7 C8 O5 69.6(3) . . . . ?
O5 C9 C10 O6 -65.6(3) . . . . ?
O6 C11 C12 C13 177.7(3) . . . . ?
C16 C11 C12 C13 -1.7(4) . . . . ?
C11 C12 C13 C14 -1.6(4) . . . . ?
C12 C13 C14 C15 1.7(4) . . . . ?
C12 C13 C14 C17 -176.7(3) . . . . ?
C13 C14 C15 C16 1.6(4) . . . . ?
C17 C14 C15 C16 -179.9(2) . . . . ?
C14 C15 C16 O1 175.0(2) . . . . ?
C14 C15 C16 C11 -5.0(4) . . . . ?
O6 C11 C16 O1 5.5(3) . . . . ?
C12 C11 C16 O1 -175.0(2) . . . . ?
O6 C11 C16 C15 -174.5(2) . . . . ?
C12 C11 C16 C15 5.0(4) . . . . ?
C13 C14 C17 O7 157.0(3) . . . . ?
C15 C14 C17 O7 -21.4(4) . . . . ?
C13 C14 C17 N1 -23.6(4) . . . . ?
C15 C14 C17 N1 158.0(3) . . . . ?
O7 C17 N1 N2 -0.8(5) . . . . ?
C14 C17 N1 N2 179.8(3) . . . . ?
C15 C16 O1 C1 -5.7(4) . . . . ?
C11 C16 O1 C1 174.3(2) . . . . ?
C2 C1 O1 C16 -156.7(2) . . . . ?
C4 C3 O2 C2 74.0(4) . . . . ?
C1 C2 O2 C3 161.1(3) . . . . ?
C3 C4 O3 C5 175.8(2) . . . . ?
C6 C5 O3 C4 176.3(2) . . . . ?
C5 C6 O4 C7 174.5(3) . . . . ?
C8 C7 O4 C6 -178.3(3) . . . . ?
C10 C9 O5 C8 -176.5(3) . . . . ?
C7 C8 O5 C9 173.8(3) . . . . ?
C12 C11 O6 C10 9.0(4) . . . . ?
C16 C11 O6 C10 -171.6(2) . . . . ?
C9 C10 O6 C11 -173.8(2) . . . . ?

loop_
_cod_related_entry_id
_cod_related_entry_database
_cod_related_entry_code
1 ChemSpider 30653762
